data_1549608
loop_
_publ_author_name
'Baryala, Yamna'
'El Bakri, Youness'
'Anouar, El Hassane'
'Zerzouf, Abdelfettahb'
'Essassi, El Mokhtar'
'Mague, Joel T.'

_publ_section_title
;
 Ethyl 3-methyl-1-oxo-4<i>H</i>-1,4-benzothiazine-2-carboxylate
 monohydrate
;
_journal_coeditor_code SJ4184
_journal_issue 6
_journal_name_full IUCrData
_journal_page_first x180887
_journal_paper_doi 10.1107/S2414314618008878
_journal_volume 3
_journal_year 2018
_chemical_formula_iupac 'C12 H13 N O3 S, H2 O'
_chemical_formula_moiety 'C12 H13 N O3 S, H2 O'
_chemical_formula_sum 'C12 H15 N O4 S'
_chemical_formula_weight 269.31
_chemical_name_common
;
Ethyl 3-methyl-1-oxo-4<i>H</i>-1,4-benzothiazine-2-carboxylate monohydrate
;
_chemical_name_systematic
;
Ethyl 3-methyl-1-oxo-4<i>H</i>-1\l^4^,4-benzothiazine-2-carboxylate monohydrate
;
_space_group_crystal_system monoclinic
_space_group_IT_number 14
_space_group_name_Hall '-P 2ybc'
_space_group_name_H-M_alt 'P 1 21/c 1'
_symmetry_space_group_name_Hall '-P 2ybc'
_symmetry_space_group_name_H-M 'P 1 21/c 1'
_atom_sites_solution_hydrogens difmap
_atom_sites_solution_primary direct
_atom_sites_solution_secondary difmap
_audit_creation_method SHELXL-2016/6
_cell_angle_alpha 90
_cell_angle_beta 91.4780(10)
_cell_angle_gamma 90
_cell_formula_units_Z 4
_cell_length_a 8.8340(3)
_cell_length_b 18.6849(6)
_cell_length_c 7.6927(3)
_cell_measurement_reflns_used 8322
_cell_measurement_temperature 100(2)
_cell_measurement_theta_max 72.2560
_cell_measurement_theta_min 5.0081
_cell_volume 1269.35(8)
_computing_cell_refinement
;
<i>SAINT</i> (Bruker, 2016)
;
_computing_data_collection
;
<i>APEX3</i> (Bruker, 2016)
;
_computing_data_reduction
;
<i>SAINT</i>  (Bruker, 2016)
;
_computing_molecular_graphics
;
<i>DIAMOND</i> (Brandenburg & Putz, 2012)
;
_computing_publication_material
;
<i>SHELXTL</i> (Sheldrick, 2008)
;
_computing_structure_refinement
;
<i>SHELXL2016</i> (Sheldrick, 2015<i>b</i>)
;
_computing_structure_solution
;
<i>SHELXT</i> (Sheldrick, 2015<i>a</i>)
;
_diffrn_ambient_temperature 100(2)
_diffrn_detector_area_resol_mean 10.4167
_diffrn_measured_fraction_theta_full 0.990
_diffrn_measured_fraction_theta_max 0.984
_diffrn_measurement_device_type 'Bruker D8 VENTURE PHOTON 100 CMOS'
_diffrn_measurement_method '\w scans'
_diffrn_radiation_monochromator mirror
_diffrn_radiation_type CuK\a
_diffrn_radiation_wavelength 1.54178
_diffrn_reflns_av_R_equivalents 0.0275
_diffrn_reflns_limit_h_max 10
_diffrn_reflns_limit_h_min -10
_diffrn_reflns_limit_k_max 23
_diffrn_reflns_limit_k_min -21
_diffrn_reflns_limit_l_max 9
_diffrn_reflns_limit_l_min -9
_diffrn_reflns_number 9610
_diffrn_reflns_theta_full 69.000
_diffrn_reflns_theta_max 72.249
_diffrn_reflns_theta_min 4.733
_exptl_absorpt_coefficient_mu 2.347
_exptl_absorpt_correction_T_max 0.90
_exptl_absorpt_correction_T_min 0.74
_exptl_absorpt_correction_type multi-scan
_exptl_absorpt_process_details
;
(<i>SADABS</i>; Bruker, 2016)
;
_exptl_crystal_colour colourless
_exptl_crystal_density_diffrn 1.409
_exptl_crystal_density_method 'not measured'
_exptl_crystal_description plate
_exptl_crystal_F_000 568
_exptl_crystal_size_max 0.307
_exptl_crystal_size_mid 0.150
_exptl_crystal_size_min 0.046
_refine_diff_density_max 0.205
_refine_diff_density_min -0.415
_refine_ls_extinction_method none
_refine_ls_goodness_of_fit_ref 1.085
_refine_ls_hydrogen_treatment refall
_refine_ls_matrix_type full
_refine_ls_number_parameters 223
_refine_ls_number_reflns 2466
_refine_ls_number_restraints 0
_refine_ls_restrained_S_all 1.085
_refine_ls_R_factor_all 0.0333
_refine_ls_R_factor_gt 0.0314
_refine_ls_shift/su_max 0.001
_refine_ls_shift/su_mean 0.000
_refine_ls_structure_factor_coef Fsqd
_refine_ls_weighting_details 'w=1/[\s^2^(Fo^2^)+(0.0359P)^2^+0.6004P] where P=(Fo^2^+2Fc^2^)/3'
_refine_ls_weighting_scheme calc
_refine_ls_wR_factor_gt 0.0764
_refine_ls_wR_factor_ref 0.0778
_reflns_number_gt 2332
_reflns_number_total 2466
_reflns_threshold_expression 'I > 2\s(I)'
_cod_data_source_file sj4184sup1.cif
_cod_data_source_block I
_cod_database_code 1549608
_shelx_space_group_comment
;
The symmetry employed for this shelxl refinement is uniquely defined
by the following loop, which should always be used as a source of
symmetry information in preference to the above space-group names.
They are only intended as comments.
;
_shelx_estimated_absorpt_t_min 0.533
_shelx_estimated_absorpt_t_max 0.900

loop_
_space_group_symop_operation_xyz
'x, y, z'
'-x, y+1/2, -z+1/2'
'-x, -y, -z'
'x, -y-1/2, z-1/2'

loop_
_atom_site_type_symbol
_atom_site_label
_atom_site_fract_x
_atom_site_fract_y
_atom_site_fract_z
_atom_site_U_iso_or_equiv
_atom_site_adp_type
_atom_site_calc_flag
_atom_site_occupancy
S S1 0.66513(4) 0.40943(2) 0.17180(4) 0.01696(11) Uani d 1
O O1 0.57044(11) 0.42958(5) 0.32582(13) 0.0221(2) Uani d 1
O O2 0.86274(14) 0.22973(6) 0.2877(2) 0.0436(3) Uani d 1
O O3 0.63340(11) 0.26569(5) 0.19465(14) 0.0253(2) Uani d 1
N N1 0.98546(14) 0.45089(6) 0.31178(15) 0.0204(3) Uani d 1
H H1 1.074(2) 0.4638(11) 0.355(3) 0.038(5) Uiso d 1
C C1 0.77255(15) 0.48632(7) 0.12616(17) 0.0182(3) Uani d 1
C C2 0.70433(17) 0.53641(8) 0.01453(18) 0.0224(3) Uani d 1
H H2 0.612(2) 0.5229(10) -0.046(2) 0.029(5) Uiso d 1
C C3 0.76857(18) 0.60286(8) -0.0078(2) 0.0259(3) Uani d 1
H H3 0.720(2) 0.6385(11) -0.081(2) 0.032(5) Uiso d 1
C C4 0.90414(17) 0.61925(8) 0.08057(19) 0.0251(3) Uani d 1
H H4 0.952(2) 0.6665(10) 0.068(2) 0.031(5) Uiso d 1
C C5 0.97550(17) 0.56955(8) 0.18726(19) 0.0225(3) Uani d 1
H H5 1.073(2) 0.5811(9) 0.245(2) 0.023(4) Uiso d 1
C C6 0.91021(15) 0.50198(7) 0.21074(17) 0.0187(3) Uani d 1
C C7 0.94695(15) 0.38111(8) 0.32003(17) 0.0197(3) Uani d 1
C C8 0.81306(15) 0.35467(7) 0.24803(18) 0.0192(3) Uani d 1
C C9 1.06292(17) 0.33497(9) 0.4119(2) 0.0266(3) Uani d 1
H H9A 1.015(2) 0.3080(11) 0.505(3) 0.038(5) Uiso d 1
H H9B 1.103(2) 0.2996(11) 0.334(3) 0.039(5) Uiso d 1
H H9C 1.142(2) 0.3650(12) 0.458(3) 0.041(5) Uiso d 1
C C10 0.77751(16) 0.27792(8) 0.24753(19) 0.0232(3) Uani d 1
C C11 0.58618(19) 0.19092(8) 0.1915(2) 0.0301(3) Uani d 1
H H11A 0.596(2) 0.1731(11) 0.308(3) 0.041(5) Uiso d 1
H H11B 0.656(2) 0.1661(11) 0.112(3) 0.044(6) Uiso d 1
C C12 0.4257(2) 0.18889(10) 0.1244(3) 0.0348(4) Uani d 1
H H12A 0.360(3) 0.2185(13) 0.195(3) 0.051(6) Uiso d 1
H H12B 0.422(3) 0.2062(12) 0.006(3) 0.049(6) Uiso d 1
H H12C 0.391(2) 0.1366(12) 0.124(3) 0.046(6) Uiso d 1
O O4 0.28682(12) 0.49043(7) 0.41229(16) 0.0331(3) Uani d 1
H H4A 0.359(3) 0.4700(12) 0.370(3) 0.043(6) Uiso d 1
H H4B 0.327(3) 0.5176(12) 0.496(3) 0.047(6) Uiso d 1

loop_
_atom_site_aniso_label
_atom_site_aniso_U_11
_atom_site_aniso_U_22
_atom_site_aniso_U_33
_atom_site_aniso_U_12
_atom_site_aniso_U_13
_atom_site_aniso_U_23
S1 0.01205(18) 0.01823(18) 0.02045(18) 0.00045(11) -0.00286(12) -0.00170(11)
O1 0.0151(5) 0.0248(5) 0.0265(5) 0.0017(4) 0.0029(4) -0.0026(4)
O2 0.0310(7) 0.0222(6) 0.0762(9) 0.0054(5) -0.0220(6) -0.0006(6)
O3 0.0195(5) 0.0185(5) 0.0375(6) -0.0020(4) -0.0066(4) -0.0006(4)
N1 0.0131(6) 0.0242(6) 0.0236(6) 0.0004(5) -0.0038(5) -0.0044(5)
C1 0.0145(7) 0.0199(7) 0.0203(6) 0.0003(5) 0.0002(5) -0.0025(5)
C2 0.0170(7) 0.0264(7) 0.0236(7) -0.0011(5) -0.0007(5) 0.0008(6)
C3 0.0250(8) 0.0247(7) 0.0280(7) 0.0005(6) 0.0015(6) 0.0042(6)
C4 0.0251(8) 0.0220(7) 0.0284(7) -0.0042(6) 0.0051(6) -0.0030(6)
C5 0.0176(7) 0.0249(7) 0.0252(7) -0.0037(5) 0.0021(5) -0.0067(6)
C6 0.0154(7) 0.0213(7) 0.0195(6) 0.0015(5) 0.0011(5) -0.0044(5)
C7 0.0157(7) 0.0237(7) 0.0198(6) 0.0024(5) -0.0005(5) -0.0035(5)
C8 0.0146(7) 0.0198(7) 0.0230(7) 0.0017(5) -0.0017(5) -0.0016(5)
C9 0.0171(7) 0.0292(8) 0.0332(8) 0.0031(6) -0.0076(6) -0.0008(6)
C10 0.0187(7) 0.0224(7) 0.0282(7) 0.0016(5) -0.0040(6) -0.0029(5)
C11 0.0319(9) 0.0194(7) 0.0384(9) -0.0055(6) -0.0066(7) -0.0007(6)
C12 0.0293(9) 0.0318(9) 0.0429(10) -0.0094(7) -0.0049(7) -0.0019(8)
O4 0.0149(6) 0.0489(7) 0.0355(6) 0.0018(5) -0.0026(5) -0.0184(5)

loop_
_atom_type_symbol
_atom_type_description
_atom_type_scat_dispersion_real
_atom_type_scat_dispersion_imag
_atom_type_scat_source
C C 0.0181 0.0091 'International Tables Vol C Tables 4.2.6.8 and 6.1.1.4'
H H 0.0000 0.0000 'International Tables Vol C Tables 4.2.6.8 and 6.1.1.4'
N N 0.0311 0.0180 'International Tables Vol C Tables 4.2.6.8 and 6.1.1.4'
O O 0.0492 0.0322 'International Tables Vol C Tables 4.2.6.8 and 6.1.1.4'
S S 0.3331 0.5567 'International Tables Vol C Tables 4.2.6.8 and 6.1.1.4'

loop_
_geom_angle_atom_site_label_1
_geom_angle_atom_site_label_2
_geom_angle_atom_site_label_3
_geom_angle
O1 S1 C8 107.82(6)
O1 S1 C1 105.32(6)
C8 S1 C1 98.18(6)
C10 O3 C11 115.82(11)
C7 N1 C6 124.93(12)
C7 N1 H1 118.1(14)
C6 N1 H1 115.6(14)
C6 C1 C2 120.22(13)
C6 C1 S1 123.06(11)
C2 C1 S1 116.29(10)
C3 C2 C1 120.54(14)
C3 C2 H2 121.5(11)
C1 C2 H2 118.0(11)
C2 C3 C4 119.21(14)
C2 C3 H3 121.1(11)
C4 C3 H3 119.7(11)
C5 C4 C3 120.98(14)
C5 C4 H4 118.0(11)
C3 C4 H4 121.0(11)
C4 C5 C6 119.95(13)
C4 C5 H5 120.2(10)
C6 C5 H5 119.8(10)
N1 C6 C1 121.02(12)
N1 C6 C5 119.89(13)
C1 C6 C5 119.04(13)
N1 C7 C8 122.67(13)
N1 C7 C9 114.02(12)
C8 C7 C9 123.30(13)
C7 C8 C10 122.02(13)
C7 C8 S1 123.28(11)
C10 C8 S1 114.37(10)
C7 C9 H9A 109.8(12)
C7 C9 H9B 111.0(12)
H9A C9 H9B 105.9(17)
C7 C9 H9C 108.7(13)
H9A C9 H9C 110.5(17)
H9B C9 H9C 110.8(17)
O2 C10 O3 121.94(14)
O2 C10 C8 126.52(14)
O3 C10 C8 111.54(12)
O3 C11 C12 107.35(13)
O3 C11 H11A 107.3(12)
C12 C11 H11A 112.3(13)
O3 C11 H11B 106.1(12)
C12 C11 H11B 111.9(12)
H11A C11 H11B 111.5(17)
C11 C12 H12A 111.5(14)
C11 C12 H12B 109.2(14)
H12A C12 H12B 108.9(19)
C11 C12 H12C 107.8(12)
H12A C12 H12C 111.0(18)
H12B C12 H12C 108.4(17)
H4A O4 H4B 104(2)

loop_
_geom_bond_atom_site_label_1
_geom_bond_atom_site_label_2
_geom_bond_distance
S1 O1 1.5154(10)
S1 C8 1.7490(14)
S1 C1 1.7621(14)
O2 C10 1.2088(19)
O3 C10 1.3460(18)
O3 C11 1.4581(18)
N1 C7 1.3494(19)
N1 C6 1.3895(18)
N1 H1 0.88(2)
C1 C6 1.3953(19)
C1 C2 1.396(2)
C2 C3 1.378(2)
C2 H2 0.964(19)
C3 C4 1.396(2)
C3 H3 0.97(2)
C4 C5 1.381(2)
C4 H4 0.985(19)
C5 C6 1.402(2)
C5 H5 0.986(19)
C7 C8 1.3842(19)
C7 C9 1.5015(19)
C8 C10 1.468(2)
C9 H9A 0.98(2)
C9 H9B 0.96(2)
C9 H9C 0.96(2)
C11 C12 1.497(2)
C11 H11A 0.96(2)
C11 H11B 0.99(2)
C12 H12A 0.97(2)
C12 H12B 0.97(2)
C12 H12C 1.02(2)
O4 H4A 0.82(2)
O4 H4B 0.89(2)

loop_
_geom_hbond_atom_site_label_D
_geom_hbond_atom_site_label_H
_geom_hbond_atom_site_label_A
_geom_hbond_site_symmetry_A
_geom_hbond_distance_DH
_geom_hbond_distance_HA
_geom_hbond_distance_DA
_geom_hbond_angle_DHA
N1 H1 O4 1_655 0.88(2) 1.98(2) 2.8504(16) 170.7(19)
C2 H2 S1 3_665 0.964(19) 2.898(19) 3.6729(15) 138.2(14)
O4 H4A O1 . 0.82(2) 2.05(2) 2.8458(15) 164(2)
O4 H4B O1 3_666 0.89(2) 1.90(2) 2.7841(15) 175(2)
C4 H4 O2 2_755 0.985(19) 2.283(17) 3.0694(15) 136.1(13)

loop_
_geom_torsion_atom_site_label_1
_geom_torsion_atom_site_label_2
_geom_torsion_atom_site_label_3
_geom_torsion_atom_site_label_4
_geom_torsion
O1 S1 C1 C6 85.12(12)
C8 S1 C1 C6 -25.97(13)
O1 S1 C1 C2 -87.29(11)
C8 S1 C1 C2 161.62(11)
C6 C1 C2 C3 -2.8(2)
S1 C1 C2 C3 169.89(11)
C1 C2 C3 C4 1.0(2)
C2 C3 C4 C5 1.1(2)
C3 C4 C5 C6 -1.3(2)
C7 N1 C6 C1 9.2(2)
C7 N1 C6 C5 -168.34(13)
C2 C1 C6 N1 -175.06(12)
S1 C1 C6 N1 12.82(18)
C2 C1 C6 C5 2.5(2)
S1 C1 C6 C5 -169.63(10)
C4 C5 C6 N1 177.08(13)
C4 C5 C6 C1 -0.5(2)
C6 N1 C7 C8 -10.1(2)
C6 N1 C7 C9 169.10(13)
N1 C7 C8 C10 175.71(13)
C9 C7 C8 C10 -3.5(2)
N1 C7 C8 S1 -11.2(2)
C9 C7 C8 S1 169.57(11)
O1 S1 C8 C7 -83.78(13)
C1 S1 C8 C7 25.27(13)
O1 S1 C8 C10 89.75(11)
C1 S1 C8 C10 -161.20(11)
C11 O3 C10 O2 0.9(2)
C11 O3 C10 C8 -179.32(12)
C7 C8 C10 O2 -9.4(2)
S1 C8 C10 O2 177.01(15)
C7 C8 C10 O3 170.85(12)
S1 C8 C10 O3 -2.77(16)
C10 O3 C11 C12 -178.26(13)

_cod_database_fobs_code 1549608
